data_7216702
loop_
_publ_author_name
'Hong, Xu-Jia'
'Liu, Xiang'
'Zhang, Jing-Bo'
'Lin, Chu-Ling'
'Wu, Xiao'
'Ou, Yan-Jun'
'Yang, Jian'
'Jin, Hong-Guang'
'Cai, Yue-Peng'

_publ_section_title
;
 Two low-dimensional Schiff base copper(i/ii) complexes: synthesis,
 characterization and catalytic activity for degradation of organic dyes
;
_journal_issue 34
_journal_name_full CrystEngComm
_journal_page_first 7926
_journal_paper_doi 10.1039/C4CE01207K
_journal_volume 16
_journal_year 2014
_chemical_formula_sum 'C40 H48 Cu4 I4 N16 O10'
_chemical_formula_weight 1674.70
_chemical_name_systematic
; 
 ? 
;
_space_group_IT_number 88
_symmetry_cell_setting tetragonal
_symmetry_space_group_name_Hall '-I 4ad'
_symmetry_space_group_name_H-M 'I 41/a :2'
_atom_sites_solution_hydrogens geom
_atom_sites_solution_primary direct
_atom_sites_solution_secondary difmap
_audit_creation_method SHELXL-97
_cell_angle_alpha 90.00
_cell_angle_beta 90.00
_cell_angle_gamma 90.00
_cell_formula_units_Z 8
_cell_length_a 22.267(3)
_cell_length_b 22.267(3)
_cell_length_c 23.162(3)
_cell_measurement_reflns_used 1486
_cell_measurement_temperature 298(2)
_cell_measurement_theta_max 16.09
_cell_measurement_theta_min 2.18
_cell_volume 11484(3)
_computing_cell_refinement 'Bruker SAINT'
_computing_data_collection 'Bruker APEX2'
_computing_data_reduction 'Bruker SAINT'
_computing_molecular_graphics 'Bruker SHELXTL'
_computing_publication_material 'Bruker SHELXTL'
_computing_structure_refinement 'SHELXL-97 (Sheldrick, 2008)'
_computing_structure_solution 'SHELXS-97 (Sheldrick, 2008)'
_diffrn_ambient_temperature 298(2)
_diffrn_measured_fraction_theta_full 1.000
_diffrn_measured_fraction_theta_max 1.000
_diffrn_measurement_device_type 'Bruker APEX-II CCD'
_diffrn_measurement_method '\f and \w scans'
_diffrn_radiation_monochromator graphite
_diffrn_radiation_source 'fine-focus sealed tube'
_diffrn_radiation_type MoK\a
_diffrn_radiation_wavelength 0.71073
_diffrn_reflns_av_R_equivalents 0.0716
_diffrn_reflns_av_sigmaI/netI 0.1132
_diffrn_reflns_limit_h_max 18
_diffrn_reflns_limit_h_min -18
_diffrn_reflns_limit_k_max 26
_diffrn_reflns_limit_k_min -26
_diffrn_reflns_limit_l_max 27
_diffrn_reflns_limit_l_min -27
_diffrn_reflns_number 10255
_diffrn_reflns_theta_full 25.24
_diffrn_reflns_theta_max 25.24
_diffrn_reflns_theta_min 1.27
_exptl_absorpt_coefficient_mu 3.676
_exptl_absorpt_correction_T_max 0.7332
_exptl_absorpt_correction_T_min 0.4483
_exptl_absorpt_correction_type multi-scan
_exptl_absorpt_process_details 'SADABS (Sheldrick, 1996)'
_exptl_crystal_colour green
_exptl_crystal_density_diffrn 1.937
_exptl_crystal_density_method 'not measured'
_exptl_crystal_description block
_exptl_crystal_F_000 6464
_exptl_crystal_size_max 0.26
_exptl_crystal_size_mid 0.19
_exptl_crystal_size_min 0.09
_refine_diff_density_max 1.170
_refine_diff_density_min -0.897
_refine_diff_density_rms 0.135
_refine_ls_extinction_method none
_refine_ls_goodness_of_fit_ref 1.012
_refine_ls_hydrogen_treatment mixed
_refine_ls_matrix_type full
_refine_ls_number_parameters 361
_refine_ls_number_reflns 5220
_refine_ls_number_restraints 6
_refine_ls_restrained_S_all 1.011
_refine_ls_R_factor_all 0.1293
_refine_ls_R_factor_gt 0.0591
_refine_ls_shift/su_max 0.003
_refine_ls_shift/su_mean 0.001
_refine_ls_structure_factor_coef Fsqd
_refine_ls_weighting_details 'calc w=1/[\s^2^(Fo^2^)+(0.0505P)^2^+45.9214P] where P=(Fo^2^+2Fc^2^)/3'
_refine_ls_weighting_scheme calc
_refine_ls_wR_factor_gt 0.1323
_refine_ls_wR_factor_ref 0.1712
_reflns_number_gt 2637
_reflns_number_total 5220
_reflns_threshold_expression >2sigma(I)
_cod_data_source_file c4ce01207k2.cif
_cod_data_source_block re824
_cod_depositor_comments
;
The following automatic conversions were performed:

'_symmetry_cell_setting' value 'Tetragonal' changed to 'tetragonal'
according to
/usr/data/users/saulius/crontab/automatic-downloads/rss-feeds/RSC/lib/dictionaries/cif_core.dic
dictionary named 'cif_core.dic' version 2.4.2 from 2011-04-26.

Automatic conversion script
Id: cif_fix_values 2281 2013-09-26 08:29:07Z andrius 

 Adding full bibliography for 7216702--7216704.cif.
;
_cod_original_cell_volume 11485(2)
_cod_original_sg_symbol_H-M I4(1)/a
_cod_database_code 7216702

loop_
_symmetry_equiv_pos_as_xyz
'x, y, z'
'-x+1/2, -y, z+1/2'
'-y+3/4, x+1/4, z+1/4'
'y+3/4, -x+3/4, z+3/4'
'x+1/2, y+1/2, z+1/2'
'-x+1, -y+1/2, z+1'
'-y+5/4, x+3/4, z+3/4'
'y+5/4, -x+5/4, z+5/4'
'-x, -y, -z'
'x-1/2, y, -z-1/2'
'y-3/4, -x-1/4, -z-1/4'
'-y-3/4, x-3/4, -z-3/4'
'-x+1/2, -y+1/2, -z+1/2'
'x, y+1/2, -z'
'y-1/4, -x+1/4, -z+1/4'
'-y-1/4, x-1/4, -z-1/4'

loop_
_atom_site_label
_atom_site_type_symbol
_atom_site_fract_x
_atom_site_fract_y
_atom_site_fract_z
_atom_site_U_iso_or_equiv
_atom_site_adp_type
_atom_site_occupancy
_atom_site_symmetry_multiplicity
_atom_site_calc_flag
_atom_site_refinement_flags
Cu1 Cu 0.48152(3) 0.62134(2) 0.12345(2) 0.04208(16) Uani 1 1 d .
Cu2 Cu 0.49429(3) 0.37894(3) 0.36305(3) 0.0585(2) Uani 1 1 d .
I1 I 0.361138(16) 0.553409(15) 0.117781(15) 0.05776(11) Uani 1 1 d .
I2 I 0.57960(2) 0.48805(2) 0.34208(2) 0.10245(18) Uani 1 1 d .
O1 O 0.43574(13) 0.69326(13) 0.09456(11) 0.0423(9) Uani 1 1 d .
O2 O 0.34617(15) 0.82310(15) 0.01149(14) 0.0627(11) Uani 1 1 d .
H2 H 0.3209 0.8378 0.0329 0.094 Uiso 1 1 calc R
O3 O 0.55676(15) 0.31743(14) 0.34397(13) 0.0539(10) Uani 1 1 d .
O4 O 0.67773(18) 0.20282(17) 0.27842(17) 0.0841(14) Uani 1 1 d .
H4 H 0.6994 0.1898 0.3042 0.126 Uiso 1 1 calc R
O5 O 0.3568(3) 0.4593(3) 0.5227(3) 0.201(6) Uani 0.50 1 d PD
H5A H 0.3247(3) 0.4506(8) 0.5046(5) 0.302 Uiso 0.50 1 d PD
H5B H 0.3535(11) 0.4887(3) 0.5460(4) 0.302 Uiso 0.50 1 d PD
O6 O 0.2075(2) 0.5002(5) 0.2401(3) 0.227(7) Uani 0.50 1 d PD
H6B H 0.1923(5) 0.5123(9) 0.2717(4) 0.340 Uiso 0.50 1 d PD
H6A H 0.2456(2) 0.500(3) 0.2395(11) 0.340 Uiso 0.50 1 d PD
N1 N 0.53456(17) 0.54735(18) 0.12192(16) 0.0499(12) Uani 1 1 d .
N2 N 0.49996(15) 0.61814(15) 0.04228(15) 0.0384(11) Uani 1 1 d .
N3 N 0.47420(16) 0.66068(16) 0.00650(15) 0.0453(12) Uani 1 1 d .
N4 N 0.37807(15) 0.77962(16) 0.04106(15) 0.0396(11) Uani 1 1 d .
N5 N 0.42317(19) 0.43445(19) 0.35320(18) 0.0616(14) Uani 1 1 d .
N6 N 0.48199(19) 0.37010(18) 0.28163(17) 0.0589(14) Uani 1 1 d .
N7 N 0.51979(18) 0.33409(19) 0.25165(16) 0.0583(13) Uani 1 1 d .
N8 N 0.63586(17) 0.24158(18) 0.30179(17) 0.0551(13) Uani 1 1 d .
C1 C 0.5506(2) 0.5120(2) 0.1652(2) 0.0652(18) Uani 1 1 d .
H1 H 0.5371 0.5205 0.2024 0.078 Uiso 1 1 calc R
C2 C 0.5883(3) 0.4611(3) 0.1556(3) 0.076(2) Uani 1 1 d .
H2A H 0.5988 0.4360 0.1861 0.092 Uiso 1 1 calc R
C3 C 0.6082(3) 0.4501(3) 0.1024(3) 0.079(2) Uani 1 1 d .
H3 H 0.6324 0.4168 0.0957 0.095 Uiso 1 1 calc R
C4 C 0.5930(2) 0.4880(2) 0.0568(2) 0.0604(18) Uani 1 1 d .
H4A H 0.6073 0.4807 0.0197 0.072 Uiso 1 1 calc R
C5 C 0.5564(2) 0.5364(2) 0.0676(2) 0.0545(16) Uani 1 1 d .
C6 C 0.5361(2) 0.5788(2) 0.0226(2) 0.0471(14) Uani 1 1 d .
C7 C 0.5554(3) 0.5757(2) -0.0386(2) 0.0716(19) Uani 1 1 d .
H7A H 0.5289 0.5996 -0.0620 0.107 Uiso 1 1 calc R
H7B H 0.5543 0.5348 -0.0515 0.107 Uiso 1 1 calc R
H7C H 0.5956 0.5909 -0.0421 0.107 Uiso 1 1 calc R
C8 C 0.44080(19) 0.69658(19) 0.03905(19) 0.0392(13) Uani 1 1 d .
C9 C 0.4079(2) 0.7446(2) 0.00741(18) 0.0412(13) Uani 1 1 d .
C10 C 0.4070(2) 0.7483(2) -0.05672(18) 0.0601(17) Uani 1 1 d .
H10A H 0.3663 0.7460 -0.0701 0.090 Uiso 1 1 calc R
H10B H 0.4297 0.7156 -0.0726 0.090 Uiso 1 1 calc R
H10C H 0.4244 0.7857 -0.0688 0.090 Uiso 1 1 calc R
C11 C 0.3926(3) 0.4667(3) 0.3925(3) 0.106(3) Uani 1 1 d .
H11 H 0.4048 0.4652 0.4309 0.128 Uiso 1 1 calc R
C12 C 0.3450(3) 0.5011(3) 0.3782(3) 0.111(3) Uani 1 1 d .
H12 H 0.3251 0.5226 0.4068 0.133 Uiso 1 1 calc R
C13 C 0.3256(3) 0.5049(3) 0.3220(3) 0.111(3) Uani 1 1 d .
H13 H 0.2930 0.5288 0.3119 0.134 Uiso 1 1 calc R
C14 C 0.3560(3) 0.4719(3) 0.2812(3) 0.086(2) Uani 1 1 d .
H14 H 0.3444 0.4739 0.2426 0.103 Uiso 1 1 calc R
C15 C 0.4040(2) 0.4359(2) 0.2972(2) 0.0594(17) Uani 1 1 d .
C16 C 0.4394(2) 0.4009(2) 0.2561(2) 0.0584(17) Uani 1 1 d .
C17 C 0.4273(3) 0.3998(3) 0.1926(2) 0.083(2) Uani 1 1 d .
H17A H 0.4298 0.4398 0.1775 0.125 Uiso 1 1 calc R
H17B H 0.3879 0.3839 0.1858 0.125 Uiso 1 1 calc R
H17C H 0.4566 0.3748 0.1739 0.125 Uiso 1 1 calc R
C18 C 0.5582(2) 0.3097(2) 0.2889(2) 0.0513(15) Uani 1 1 d .
C19 C 0.6030(2) 0.2681(2) 0.2640(2) 0.0588(17) Uani 1 1 d .
C20 C 0.6104(3) 0.2625(3) 0.2014(2) 0.093(2) Uani 1 1 d .
H20A H 0.6417 0.2341 0.1932 0.140 Uiso 1 1 calc R
H20B H 0.6208 0.3008 0.1853 0.140 Uiso 1 1 calc R
H20C H 0.5734 0.2488 0.1845 0.140 Uiso 1 1 calc R

loop_
_atom_site_aniso_label
_atom_site_aniso_U_11
_atom_site_aniso_U_22
_atom_site_aniso_U_33
_atom_site_aniso_U_23
_atom_site_aniso_U_13
_atom_site_aniso_U_12
Cu1 0.0486(3) 0.0417(3) 0.0359(3) -0.0025(3) 0.0001(3) 0.0030(3)
Cu2 0.0632(4) 0.0625(4) 0.0496(4) 0.0022(3) 0.0054(3) 0.0073(3)
I1 0.0541(2) 0.05014(19) 0.0691(2) -0.01080(17) -0.00112(18) -0.00120(17)
I2 0.1095(3) 0.0905(3) 0.1074(4) 0.0223(3) 0.0033(3) -0.0297(3)
O1 0.0520(18) 0.0494(18) 0.0255(15) -0.0034(14) 0.0021(14) 0.0086(15)
O2 0.072(2) 0.068(2) 0.0474(19) 0.0181(17) 0.0042(18) 0.0232(19)
O3 0.063(2) 0.061(2) 0.0377(17) 0.0012(16) 0.0037(16) 0.0056(18)
O4 0.092(3) 0.086(3) 0.074(3) 0.006(2) 0.005(2) 0.030(2)
O5 0.322(16) 0.162(10) 0.120(8) -0.042(8) 0.079(10) -0.075(11)
O6 0.196(13) 0.321(17) 0.164(10) -0.102(11) -0.059(10) 0.049(13)
N1 0.047(2) 0.058(2) 0.045(2) 0.000(2) -0.0010(19) 0.002(2)
N2 0.040(2) 0.037(2) 0.039(2) -0.0063(17) 0.0026(17) 0.0001(17)
N3 0.054(2) 0.046(2) 0.036(2) -0.0103(18) 0.0090(18) 0.005(2)
N4 0.038(2) 0.043(2) 0.038(2) 0.0072(18) -0.0083(17) -0.0009(17)
N5 0.060(3) 0.061(3) 0.063(3) 0.009(2) 0.013(2) 0.010(2)
N6 0.072(3) 0.050(2) 0.055(2) 0.012(2) 0.006(2) 0.003(2)
N7 0.064(3) 0.068(3) 0.043(2) 0.016(2) 0.009(2) 0.017(2)
N8 0.044(2) 0.066(3) 0.055(2) 0.012(2) 0.002(2) 0.015(2)
C1 0.069(3) 0.064(3) 0.062(3) 0.009(3) -0.016(3) 0.009(3)
C2 0.084(4) 0.066(4) 0.079(4) 0.016(3) -0.018(3) 0.011(3)
C3 0.075(4) 0.068(4) 0.094(4) -0.017(3) -0.009(4) 0.020(3)
C4 0.061(3) 0.045(3) 0.075(4) -0.001(3) 0.009(3) 0.003(3)
C5 0.041(3) 0.050(3) 0.072(3) -0.016(3) 0.002(3) 0.006(2)
C6 0.037(3) 0.059(3) 0.045(3) -0.023(2) 0.000(2) -0.002(2)
C7 0.091(4) 0.056(3) 0.067(3) -0.019(3) 0.027(3) -0.010(3)
C8 0.037(2) 0.035(2) 0.045(3) 0.001(2) -0.005(2) -0.005(2)
C9 0.045(3) 0.054(3) 0.025(2) 0.006(2) -0.002(2) -0.008(2)
C10 0.071(3) 0.082(4) 0.028(2) 0.010(3) -0.004(2) 0.008(3)
C11 0.137(5) 0.082(4) 0.100(5) -0.021(4) 0.050(4) 0.040(4)
C12 0.119(5) 0.083(4) 0.131(6) -0.018(4) 0.015(5) 0.065(4)
C13 0.109(5) 0.094(5) 0.132(6) 0.016(5) 0.034(5) 0.034(4)
C14 0.081(4) 0.074(4) 0.103(5) 0.031(4) 0.009(4) 0.017(3)
C15 0.049(3) 0.059(3) 0.070(3) 0.020(3) 0.000(3) -0.008(3)
C16 0.063(3) 0.049(3) 0.063(3) 0.016(3) 0.004(3) 0.000(3)
C17 0.100(4) 0.095(4) 0.054(3) 0.010(3) -0.020(3) 0.032(4)
C18 0.051(3) 0.058(3) 0.044(3) 0.011(2) 0.004(2) -0.002(3)
C19 0.053(3) 0.077(4) 0.046(3) 0.000(3) 0.015(3) 0.008(3)
C20 0.139(6) 0.095(5) 0.044(3) -0.005(3) 0.014(4) 0.021(4)

loop_
_atom_type_symbol
_atom_type_description
_atom_type_scat_dispersion_real
_atom_type_scat_dispersion_imag
_atom_type_scat_source
C C 0.0033 0.0016 'International Tables Vol C Tables 4.2.6.8 and 6.1.1.4'
H H 0.0000 0.0000 'International Tables Vol C Tables 4.2.6.8 and 6.1.1.4'
N N 0.0061 0.0033 'International Tables Vol C Tables 4.2.6.8 and 6.1.1.4'
O O 0.0106 0.0060 'International Tables Vol C Tables 4.2.6.8 and 6.1.1.4'
Cu Cu 0.3201 1.2651 'International Tables Vol C Tables 4.2.6.8 and 6.1.1.4'
I I -0.4742 1.8119 'International Tables Vol C Tables 4.2.6.8 and 6.1.1.4'

loop_
_geom_angle_atom_site_label_1
_geom_angle_atom_site_label_2
_geom_angle_atom_site_label_3
_geom_angle
_geom_angle_site_symmetry_1
_geom_angle_site_symmetry_3
N2 Cu1 N4 174.38(15) . 12_766
N2 Cu1 O1 79.21(13) . .
N4 Cu1 O1 101.93(13) 12_766 .
N2 Cu1 N1 80.13(15) . .
N4 Cu1 N1 98.65(14) 12_766 .
O1 Cu1 N1 159.34(13) . .
N2 Cu1 O1 100.38(12) . 12_766
N4 Cu1 O1 74.21(12) 12_766 12_766
O1 Cu1 O1 88.86(16) . 12_766
N1 Cu1 O1 95.00(13) . 12_766
N2 Cu1 I1 97.23(10) . .
N4 Cu1 I1 88.35(10) 12_766 .
O1 Cu1 I1 86.32(9) . .
N1 Cu1 I1 96.15(11) . .
O1 Cu1 I1 160.53(7) 12_766 .
N6 Cu2 O3 79.14(15) . .
N6 Cu2 N8 178.31(18) . 16_656
O3 Cu2 N8 99.26(15) . 16_656
N6 Cu2 N5 80.78(17) . .
O3 Cu2 N5 159.68(15) . .
N8 Cu2 N5 100.79(17) 16_656 .
N6 Cu2 O3 105.34(15) . 16_656
O3 Cu2 O3 91.84(17) . 16_656
N8 Cu2 O3 74.09(14) 16_656 16_656
N5 Cu2 O3 90.45(15) . 16_656
C8 O1 Cu1 109.4(3) . .
C8 O1 Cu1 109.2(3) . 15_565
Cu1 O1 Cu1 141.19(13) . 15_565
N4 O2 H2 109.5 . .
C18 O3 Cu2 109.1(3) . .
C18 O3 Cu2 109.1(3) . 11_666
Cu2 O3 Cu2 141.83(15) . 11_666
N8 O4 H4 109.5 . .
H5A O5 H5B 114.6(18) . .
H6B O6 H6A 114(2) . .
C1 N1 C5 119.6(4) . .
C1 N1 Cu1 128.8(3) . .
C5 N1 Cu1 111.6(3) . .
C6 N2 N3 121.2(4) . .
C6 N2 Cu1 120.7(3) . .
N3 N2 Cu1 118.1(3) . .
C8 N3 N2 107.7(3) . .
C9 N4 O2 112.9(3) . .
C9 N4 Cu1 124.2(3) . 15_565
O2 N4 Cu1 122.6(3) . 15_565
C11 N5 C15 118.2(5) . .
C11 N5 Cu2 130.3(4) . .
C15 N5 Cu2 111.5(3) . .
C16 N6 N7 121.9(4) . .
C16 N6 Cu2 119.6(3) . .
N7 N6 Cu2 118.5(3) . .
C18 N7 N6 108.0(4) . .
C19 N8 O4 113.9(4) . .
C19 N8 Cu2 123.7(3) . 11_666
O4 N8 Cu2 122.4(3) . 11_666
N1 C1 C2 120.8(5) . .
N1 C1 H1 119.6 . .
C2 C1 H1 119.6 . .
C3 C2 C1 119.1(5) . .
C3 C2 H2A 120.5 . .
C1 C2 H2A 120.5 . .
C2 C3 C4 120.6(5) . .
C2 C3 H3 119.7 . .
C4 C3 H3 119.7 . .
C5 C4 C3 118.7(5) . .
C5 C4 H4A 120.7 . .
C3 C4 H4A 120.7 . .
N1 C5 C4 121.2(5) . .
N1 C5 C6 115.1(4) . .
C4 C5 C6 123.6(5) . .
N2 C6 C5 112.3(4) . .
N2 C6 C7 123.9(4) . .
C5 C6 C7 123.7(4) . .
C6 C7 H7A 109.5 . .
C6 C7 H7B 109.5 . .
H7A C7 H7B 109.5 . .
C6 C7 H7C 109.5 . .
H7A C7 H7C 109.5 . .
H7B C7 H7C 109.5 . .
O1 C8 N3 125.4(4) . .
O1 C8 C9 119.2(4) . .
N3 C8 C9 115.4(4) . .
N4 C9 C10 124.3(4) . .
N4 C9 C8 113.0(4) . .
C10 C9 C8 122.6(4) . .
C9 C10 H10A 109.5 . .
C9 C10 H10B 109.5 . .
H10A C10 H10B 109.5 . .
C9 C10 H10C 109.5 . .
H10A C10 H10C 109.5 . .
H10B C10 H10C 109.5 . .
N5 C11 C12 122.4(6) . .
N5 C11 H11 118.8 . .
C12 C11 H11 118.8 . .
C11 C12 C13 120.9(6) . .
C11 C12 H12 119.6 . .
C13 C12 H12 119.6 . .
C14 C13 C12 117.6(6) . .
C14 C13 H13 121.2 . .
C12 C13 H13 121.2 . .
C13 C14 C15 120.3(6) . .
C13 C14 H14 119.8 . .
C15 C14 H14 119.8 . .
N5 C15 C14 120.6(5) . .
N5 C15 C16 115.9(4) . .
C14 C15 C16 123.4(5) . .
N6 C16 C15 112.1(4) . .
N6 C16 C17 124.4(5) . .
C15 C16 C17 123.5(5) . .
C16 C17 H17A 109.5 . .
C16 C17 H17B 109.5 . .
H17A C17 H17B 109.5 . .
C16 C17 H17C 109.5 . .
H17A C17 H17C 109.5 . .
H17B C17 H17C 109.5 . .
O3 C18 N7 124.9(4) . .
O3 C18 C19 119.1(4) . .
N7 C18 C19 115.9(4) . .
N8 C19 C20 124.9(5) . .
N8 C19 C18 114.0(4) . .
C20 C19 C18 121.0(5) . .
C19 C20 H20A 109.5 . .
C19 C20 H20B 109.5 . .
H20A C20 H20B 109.5 . .
C19 C20 H20C 109.5 . .
H20A C20 H20C 109.5 . .
H20B C20 H20C 109.5 . .

loop_
_geom_bond_atom_site_label_1
_geom_bond_atom_site_label_2
_geom_bond_distance
_geom_bond_site_symmetry_2
Cu1 N2 1.926(3) .
Cu1 N4 2.001(3) 12_766
Cu1 O1 2.013(3) .
Cu1 N1 2.027(4) .
Cu1 O1 2.326(3) 12_766
Cu1 I1 3.0807(8) .
Cu2 N6 1.916(4) .
Cu2 O3 2.001(3) .
Cu2 N8 2.003(4) 16_656
Cu2 N5 2.022(4) .
Cu2 O3 2.338(3) 16_656
O1 C8 1.293(5) .
O1 Cu1 2.326(3) 15_565
O2 N4 1.382(5) .
O2 H2 0.8200 .
O3 C18 1.288(5) .
O3 Cu2 2.338(3) 11_666
O4 N8 1.381(5) .
O4 H4 0.8200 .
O5 H5A 0.850(8) .
O5 H5B 0.850(8) .
O6 H6B 0.850(8) .
O6 H6A 0.850(6) .
N1 C1 1.323(6) .
N1 C5 1.370(6) .
N2 C6 1.273(6) .
N2 N3 1.383(5) .
N3 C8 1.327(5) .
N4 C9 1.287(6) .
N4 Cu1 2.001(3) 15_565
N5 C11 1.343(8) .
N5 C15 1.367(7) .
N6 C16 1.311(6) .
N6 N7 1.354(6) .
N7 C18 1.330(6) .
N8 C19 1.285(6) .
N8 Cu2 2.003(4) 11_666
C1 C2 1.428(8) .
C1 H1 0.9300 .
C2 C3 1.333(8) .
C2 H2A 0.9300 .
C3 C4 1.395(8) .
C3 H3 0.9300 .
C4 C5 1.373(7) .
C4 H4A 0.9300 .
C5 C6 1.479(7) .
C6 C7 1.484(7) .
C7 H7A 0.9600 .
C7 H7B 0.9600 .
C7 H7C 0.9600 .
C8 C9 1.489(6) .
C9 C10 1.488(6) .
C10 H10A 0.9600 .
C10 H10B 0.9600 .
C10 H10C 0.9600 .
C11 C12 1.349(9) .
C11 H11 0.9300 .
C12 C13 1.376(10) .
C12 H12 0.9300 .
C13 C14 1.375(9) .
C13 H13 0.9300 .
C14 C15 1.386(8) .
C14 H14 0.9300 .
C15 C16 1.461(7) .
C16 C17 1.495(7) .
C17 H17A 0.9600 .
C17 H17B 0.9600 .
C17 H17C 0.9600 .
C18 C19 1.479(7) .
C19 C20 1.465(7) .
C20 H20A 0.9600 .
C20 H20B 0.9600 .
C20 H20C 0.9600 .

loop_
_geom_hbond_atom_site_label_D
_geom_hbond_atom_site_label_H
_geom_hbond_atom_site_label_A
_geom_hbond_distance_DH
_geom_hbond_distance_HA
_geom_hbond_distance_DA
_geom_hbond_angle_DHA
_geom_hbond_site_symmetry_A
O2 H2 I1 0.82 2.59 3.297(3) 144.6 15_565
O4 H4 I2 0.82 2.59 3.365(4) 158.3 11_666
O5 H5A O6 0.850(8) 1.707(14) 2.498(13) 153.7(14) 3
O5 H5B I2 0.850(8) 3.035(14) 3.632(6) 129.1(15) 9_666
O6 H6B I1 0.850(8) 3.130(15) 3.861(9) 145.4(16) 3

loop_
_geom_torsion_atom_site_label_1
_geom_torsion_atom_site_label_2
_geom_torsion_atom_site_label_3
_geom_torsion_atom_site_label_4
_geom_torsion
_geom_torsion_site_symmetry_1
_geom_torsion_site_symmetry_4
N2 Cu1 O1 C8 3.0(3) . .
N4 Cu1 O1 C8 177.4(3) 12_766 .
N1 Cu1 O1 C8 2.6(5) . .
O1 Cu1 O1 C8 103.8(3) 12_766 .
I1 Cu1 O1 C8 -95.0(3) . .
N2 Cu1 O1 Cu1 177.1(3) . 15_565
N4 Cu1 O1 Cu1 -8.5(3) 12_766 15_565
N1 Cu1 O1 Cu1 176.7(3) . 15_565
O1 Cu1 O1 Cu1 -82.1(2) 12_766 15_565
I1 Cu1 O1 Cu1 79.0(2) . 15_565
N6 Cu2 O3 C18 5.4(3) . .
N8 Cu2 O3 C18 -175.1(3) 16_656 .
N5 Cu2 O3 C18 14.4(6) . .
O3 Cu2 O3 C18 110.7(3) 16_656 .
N6 Cu2 O3 Cu2 -175.7(3) . 11_666
N8 Cu2 O3 Cu2 3.7(3) 16_656 11_666
N5 Cu2 O3 Cu2 -166.7(4) . 11_666
O3 Cu2 O3 Cu2 -70.5(3) 16_656 11_666
N2 Cu1 N1 C1 -179.5(5) . .
N4 Cu1 N1 C1 6.1(5) 12_766 .
O1 Cu1 N1 C1 -179.1(4) . .
O1 Cu1 N1 C1 80.8(4) 12_766 .
I1 Cu1 N1 C1 -83.2(4) . .
N2 Cu1 N1 C5 2.6(3) . .
N4 Cu1 N1 C5 -171.8(3) 12_766 .
O1 Cu1 N1 C5 3.0(6) . .
O1 Cu1 N1 C5 -97.1(3) 12_766 .
I1 Cu1 N1 C5 98.9(3) . .
N4 Cu1 N2 C6 74.0(16) 12_766 .
O1 Cu1 N2 C6 176.2(4) . .
N1 Cu1 N2 C6 -3.9(3) . .
O1 Cu1 N2 C6 89.4(3) 12_766 .
I1 Cu1 N2 C6 -98.9(3) . .
N4 Cu1 N2 N3 -104.3(15) 12_766 .
O1 Cu1 N2 N3 -2.0(3) . .
N1 Cu1 N2 N3 177.8(3) . .
O1 Cu1 N2 N3 -88.8(3) 12_766 .
I1 Cu1 N2 N3 82.8(3) . .
C6 N2 N3 C8 -177.7(4) . .
Cu1 N2 N3 C8 0.6(4) . .
N6 Cu2 N5 C11 178.4(5) . .
O3 Cu2 N5 C11 169.5(5) . .
N8 Cu2 N5 C11 -0.9(5) 16_656 .
O3 Cu2 N5 C11 72.9(5) 16_656 .
N6 Cu2 N5 C15 0.9(3) . .
O3 Cu2 N5 C15 -8.0(7) . .
N8 Cu2 N5 C15 -178.4(3) 16_656 .
O3 Cu2 N5 C15 -104.5(3) 16_656 .
O3 Cu2 N6 C16 178.6(4) . .
N8 Cu2 N6 C16 160(6) 16_656 .
N5 Cu2 N6 C16 1.8(4) . .
O3 Cu2 N6 C16 89.7(4) 16_656 .
O3 Cu2 N6 N7 -4.5(3) . .
N8 Cu2 N6 N7 -23(6) 16_656 .
N5 Cu2 N6 N7 178.7(4) . .
O3 Cu2 N6 N7 -93.4(3) 16_656 .
C16 N6 N7 C18 179.2(5) . .
Cu2 N6 N7 C18 2.4(5) . .
C5 N1 C1 C2 -2.7(8) . .
Cu1 N1 C1 C2 179.5(4) . .
N1 C1 C2 C3 1.2(9) . .
C1 C2 C3 C4 0.6(9) . .
C2 C3 C4 C5 -0.9(8) . .
C1 N1 C5 C4 2.4(7) . .
Cu1 N1 C5 C4 -179.4(4) . .
C1 N1 C5 C6 -179.5(4) . .
Cu1 N1 C5 C6 -1.4(5) . .
C3 C4 C5 N1 -0.6(8) . .
C3 C4 C5 C6 -178.5(5) . .
N3 N2 C6 C5 -177.7(4) . .
Cu1 N2 C6 C5 4.1(5) . .
N3 N2 C6 C7 2.1(7) . .
Cu1 N2 C6 C7 -176.1(4) . .
N1 C5 C6 N2 -1.5(6) . .
C4 C5 C6 N2 176.5(5) . .
N1 C5 C6 C7 178.7(4) . .
C4 C5 C6 C7 -3.3(8) . .
Cu1 O1 C8 N3 -4.2(5) . .
Cu1 O1 C8 N3 179.8(4) 15_565 .
Cu1 O1 C8 C9 176.9(3) . .
Cu1 O1 C8 C9 0.8(5) 15_565 .
N2 N3 C8 O1 2.6(6) . .
N2 N3 C8 C9 -178.4(3) . .
O2 N4 C9 C10 -2.2(6) . .
Cu1 N4 C9 C10 172.2(3) 15_565 .
O2 N4 C9 C8 -178.2(3) . .
Cu1 N4 C9 C8 -3.8(5) 15_565 .
O1 C8 C9 N4 1.6(6) . .
N3 C8 C9 N4 -177.5(4) . .
O1 C8 C9 C10 -174.5(4) . .
N3 C8 C9 C10 6.5(6) . .
C15 N5 C11 C12 -1.6(9) . .
Cu2 N5 C11 C12 -178.9(5) . .
N5 C11 C12 C13 -0.2(11) . .
C11 C12 C13 C14 0.5(11) . .
C12 C13 C14 C15 0.9(10) . .
C11 N5 C15 C14 3.0(8) . .
Cu2 N5 C15 C14 -179.2(4) . .
C11 N5 C15 C16 179.0(5) . .
Cu2 N5 C15 C16 -3.2(5) . .
C13 C14 C15 N5 -2.7(9) . .
C13 C14 C15 C16 -178.4(6) . .
N7 N6 C16 C15 179.3(4) . .
Cu2 N6 C16 C15 -3.9(6) . .
N7 N6 C16 C17 0.5(8) . .
Cu2 N6 C16 C17 177.2(4) . .
N5 C15 C16 N6 4.6(7) . .
C14 C15 C16 N6 -179.6(5) . .
N5 C15 C16 C17 -176.5(5) . .
C14 C15 C16 C17 -0.7(8) . .
Cu2 O3 C18 N7 -6.5(6) . .
Cu2 O3 C18 N7 174.2(4) 11_666 .
Cu2 O3 C18 C19 177.2(4) . .
Cu2 O3 C18 C19 -2.1(5) 11_666 .
N6 N7 C18 O3 3.1(7) . .
N6 N7 C18 C19 179.5(4) . .
O4 N8 C19 C20 -4.1(8) . .
Cu2 N8 C19 C20 174.7(4) 11_666 .
O4 N8 C19 C18 -180.0(4) . .
Cu2 N8 C19 C18 -1.2(6) 11_666 .
O3 C18 C19 N8 2.3(7) . .
N7 C18 C19 N8 -174.3(4) . .
O3 C18 C19 C20 -173.8(5) . .
N7 C18 C19 C20 9.6(7) . .
